data_4028185
loop_
_publ_author_name
'Valerij A. Nikolaev'
'Murat B. Supurgibekov'
'Huw M. L. Davies'
'Joachim Sieler'
'Valerija M. Zakharova'

_publ_section_title
;
 Influence of an Internal Trifluoromethyl Group on the
 Rhodium(II)-Catalyzed Reactions of Vinyldiazocarbonyl Compounds
;
_journal_name_full 'Journal of Organic Chemistry'
_journal_page_first 4239
_journal_page_last 4244
_journal_paper_doi 10.1021/jo302726m
_journal_volume 78
_journal_year 2013
_chemical_formula_sum 'C14 H15 F3 O4'
_chemical_formula_weight 304.26
_chemical_name_systematic
;
 ?
;
_space_group_IT_number 14
_symmetry_cell_setting monoclinic
_symmetry_space_group_name_Hall '-P 2ybc'
_symmetry_space_group_name_H-M 'P 1 21/c 1'
_atom_sites_solution_hydrogens geom
_atom_sites_solution_primary direct
_atom_sites_solution_secondary difmap
_audit_creation_method SHELXL-97
_cell_angle_alpha 90.00
_cell_angle_beta 94.74(4)
_cell_angle_gamma 90.00
_cell_formula_units_Z 8
_cell_length_a 12.796(3)
_cell_length_b 8.7260(10)
_cell_length_c 25.901(4)
_cell_measurement_reflns_used 3204
_cell_measurement_temperature 213(2)
_cell_measurement_theta_max 52
_cell_measurement_theta_min 4
_cell_volume 2882.2(9)
_computing_cell_refinement 'IPDS1 software (Fa.STOE)'
_computing_data_collection 'IPDS1 software (Fa.STOE)'
_computing_data_reduction 'IPDS1 software (Fa.STOE)'
_computing_structure_refinement 'SHELXL-97 (Sheldrick, 1997)'
_computing_structure_solution 'SIR 2004'
_diffrn_ambient_temperature 213(2)
_diffrn_measured_fraction_theta_full 0.992
_diffrn_measured_fraction_theta_max 0.992
_diffrn_measurement_device_type 'IPDS1 diffractometer (Fa.STOE)'
_diffrn_measurement_method Phi-scans
_diffrn_radiation_monochromator graphite
_diffrn_radiation_source 'fine-focus sealed tube'
_diffrn_radiation_type MoK\a
_diffrn_radiation_wavelength 0.71073
_diffrn_reflns_av_R_equivalents 0.0322
_diffrn_reflns_av_sigmaI/netI 0.0359
_diffrn_reflns_limit_h_max 16
_diffrn_reflns_limit_h_min -16
_diffrn_reflns_limit_k_max 11
_diffrn_reflns_limit_k_min -11
_diffrn_reflns_limit_l_max 34
_diffrn_reflns_limit_l_min -34
_diffrn_reflns_number 27312
_diffrn_reflns_theta_full 28.13
_diffrn_reflns_theta_max 28.13
_diffrn_reflns_theta_min 2.34
_exptl_absorpt_coefficient_mu 0.126
_exptl_absorpt_correction_T_max 0.9752
_exptl_absorpt_correction_T_min 0.9752
_exptl_crystal_colour colourless
_exptl_crystal_density_diffrn 1.402
_exptl_crystal_description prism
_exptl_crystal_F_000 1264
_exptl_crystal_size_max 0.20
_exptl_crystal_size_mid 0.20
_exptl_crystal_size_min 0.20
_refine_diff_density_max 0.617
_refine_diff_density_min -0.347
_refine_diff_density_rms 0.048
_refine_ls_extinction_method none
_refine_ls_goodness_of_fit_ref 0.959
_refine_ls_hydrogen_treatment constrain
_refine_ls_matrix_type full
_refine_ls_number_parameters 379
_refine_ls_number_reflns 7005
_refine_ls_number_restraints 0
_refine_ls_restrained_S_all 0.959
_refine_ls_R_factor_all 0.0785
_refine_ls_R_factor_gt 0.0522
_refine_ls_shift/su_max 0.001
_refine_ls_shift/su_mean 0.000
_refine_ls_structure_factor_coef Fsqd
_refine_ls_weighting_details 'calc w=1/[\s^2^(Fo^2^)+(0.1036P)^2^+0.0000P] where P=(Fo^2^+2Fc^2^)/3'
_refine_ls_weighting_scheme calc
_refine_ls_wR_factor_gt 0.1506
_refine_ls_wR_factor_ref 0.1608
_reflns_number_gt 4390
_reflns_number_total 7005
_reflns_threshold_expression >2sigma(I)
_cod_data_source_file jo302726m_si_003.cif
_cod_data_source_block ip1_127
_cod_database_code 4028185

loop_
_symmetry_equiv_pos_as_xyz
'x, y, z'
'-x, y+1/2, -z+1/2'
'-x, -y, -z'
'x, -y-1/2, z-1/2'

loop_
_atom_site_label
_atom_site_type_symbol
_atom_site_fract_x
_atom_site_fract_y
_atom_site_fract_z
_atom_site_U_iso_or_equiv
_atom_site_adp_type
_atom_site_occupancy
_atom_site_symmetry_multiplicity
_atom_site_calc_flag
_atom_site_refinement_flags
C1A C 0.13482(14) 0.44697(19) 0.11255(6) 0.0336(4) Uani 1 1 d .
C2A C 0.13143(15) 0.4377(2) 0.17104(7) 0.0373(4) Uani 1 1 d .
H2A H 0.1604 0.5284 0.1902 0.045 Uiso 1 1 calc R
C3A C 0.21177(15) 0.3464(2) 0.14272(7) 0.0368(4) Uani 1 1 d .
C4A C 0.31909(16) 0.4329(2) 0.13946(8) 0.0426(4) Uani 1 1 d .
C5A C 0.34446(17) 0.4156(3) 0.08291(8) 0.0504(5) Uani 1 1 d .
H5A H 0.3977 0.3554 0.0703 0.060 Uiso 1 1 calc R
C6A C 0.27559(17) 0.5033(2) 0.05538(7) 0.0446(4) Uani 1 1 d .
H6A H 0.2694 0.5161 0.0192 0.053 Uiso 1 1 calc R
C7A C 0.20880(15) 0.5789(2) 0.09423(7) 0.0371(4) Uani 1 1 d .
C13A C 0.40289(19) 0.4053(3) 0.18289(10) 0.0621(6) Uani 1 1 d .
H13A H 0.3738 0.4211 0.2159 0.093 Uiso 1 1 calc R
H13B H 0.4604 0.4761 0.1797 0.093 Uiso 1 1 calc R
H13C H 0.4284 0.3009 0.1810 0.093 Uiso 1 1 calc R
C14A C 0.1584(2) 0.7312(2) 0.08067(8) 0.0509(5) Uani 1 1 d .
H14A H 0.1186 0.7648 0.1089 0.076 Uiso 1 1 calc R
H14B H 0.1119 0.7207 0.0494 0.076 Uiso 1 1 calc R
H14C H 0.2124 0.8061 0.0751 0.076 Uiso 1 1 calc R
C12A C 0.21314(19) 0.1748(2) 0.14255(9) 0.0520(5) Uani 1 1 d .
C10A C 0.04279(17) 0.3610(2) 0.19483(7) 0.0442(4) Uani 1 1 d .
C11A C -0.0319(2) 0.3265(4) 0.27427(10) 0.0773(8) Uani 1 1 d .
H11A H -0.0194 0.3550 0.3105 0.116 Uiso 1 1 calc R
H11B H -0.0316 0.2157 0.2712 0.116 Uiso 1 1 calc R
H11C H -0.0995 0.3660 0.2606 0.116 Uiso 1 1 calc R
C8A C 0.04593(16) 0.3992(2) 0.07372(7) 0.0404(4) Uani 1 1 d .
C9A C -0.05623(19) 0.4796(3) 0.07482(10) 0.0632(6) Uani 1 1 d .
H9A1 H -0.1058 0.4379 0.0481 0.095 Uiso 1 1 calc R
H9A2 H -0.0465 0.5881 0.0687 0.095 Uiso 1 1 calc R
H9A3 H -0.0830 0.4652 0.1084 0.095 Uiso 1 1 calc R
C1B C 0.32503(15) 0.4316(2) 0.36506(7) 0.0369(4) Uani 1 1 d .
C2B C 0.25764(15) 0.5683(2) 0.34755(6) 0.0358(4) Uani 1 1 d .
H2B H 0.1868 0.5408 0.3321 0.043 Uiso 1 1 calc R
C3B C 0.27673(14) 0.5299(2) 0.40459(7) 0.0354(4) Uani 1 1 d .
C4B C 0.19219(16) 0.4199(2) 0.42557(7) 0.0404(4) Uani 1 1 d .
C5B C 0.25331(19) 0.2950(3) 0.45602(8) 0.0519(5) Uani 1 1 d .
H5B H 0.2597 0.2823 0.4922 0.062 Uiso 1 1 calc R
C6B C 0.2958(2) 0.2078(3) 0.42141(9) 0.0552(5) Uani 1 1 d .
H6B H 0.3381 0.1208 0.4280 0.066 Uiso 1 1 calc R
C7B C 0.26193(18) 0.2774(2) 0.36870(8) 0.0451(4) Uani 1 1 d .
C13B C 0.09966(18) 0.4940(3) 0.44799(9) 0.0574(6) Uani 1 1 d .
H13D H 0.0695 0.5706 0.4240 0.086 Uiso 1 1 calc R
H13E H 0.1226 0.5425 0.4807 0.086 Uiso 1 1 calc R
H13F H 0.0474 0.4166 0.4537 0.086 Uiso 1 1 calc R
C14B C 0.2561(2) 0.1780(3) 0.32122(10) 0.0662(7) Uani 1 1 d .
H14D H 0.2335 0.2391 0.2911 0.099 Uiso 1 1 calc R
H14E H 0.2063 0.0958 0.3250 0.099 Uiso 1 1 calc R
H14F H 0.3247 0.1349 0.3169 0.099 Uiso 1 1 calc R
C12B C 0.33541(18) 0.6322(3) 0.44335(8) 0.0493(5) Uani 1 1 d .
C10B C 0.30507(16) 0.7042(2) 0.32279(7) 0.0397(4) Uani 1 1 d .
C11B C 0.3374(2) 0.8077(3) 0.24181(8) 0.0555(6) Uani 1 1 d .
H11D H 0.3202 0.7904 0.2051 0.083 Uiso 1 1 calc R
H11E H 0.4128 0.8016 0.2495 0.083 Uiso 1 1 calc R
H11F H 0.3130 0.9085 0.2511 0.083 Uiso 1 1 calc R
C8B C 0.44067(17) 0.4296(3) 0.35591(8) 0.0498(5) Uani 1 1 d .
C9B C 0.5096(2) 0.3289(4) 0.38872(11) 0.0756(8) Uani 1 1 d .
H9B1 H 0.5809 0.3379 0.3789 0.113 Uiso 1 1 calc R
H9B2 H 0.4862 0.2236 0.3842 0.113 Uiso 1 1 calc R
H9B3 H 0.5074 0.3584 0.4247 0.113 Uiso 1 1 calc R
O2A O 0.04975(13) 0.3904(2) 0.24525(5) 0.0558(4) Uani 1 1 d .
O3A O -0.02534(17) 0.2849(3) 0.17311(7) 0.0868(7) Uani 1 1 d .
O4A O 0.06223(13) 0.30742(19) 0.04018(6) 0.0593(4) Uani 1 1 d .
O1B O 0.16000(11) 0.33652(15) 0.37872(5) 0.0427(3) Uani 1 1 d .
O3B O 0.34882(16) 0.81023(19) 0.34438(6) 0.0644(5) Uani 1 1 d .
O2B O 0.28698(12) 0.69237(15) 0.27125(5) 0.0447(3) Uani 1 1 d .
O4B O 0.47276(14) 0.5051(3) 0.32199(8) 0.0771(6) Uani 1 1 d .
O1A O 0.28299(11) 0.58930(15) 0.13874(5) 0.0411(3) Uani 1 1 d .
F1A F 0.12277(14) 0.10813(16) 0.12847(8) 0.0880(6) Uani 1 1 d .
F2A F 0.24275(18) 0.12063(17) 0.18961(7) 0.0940(6) Uani 1 1 d .
F3A F 0.28180(17) 0.11937(17) 0.11113(8) 0.0929(6) Uani 1 1 d .
F1B F 0.43506(12) 0.66331(19) 0.43280(6) 0.0721(4) Uani 1 1 d .
F2B F 0.28767(13) 0.76434(18) 0.44985(6) 0.0757(5) Uani 1 1 d .
F3B F 0.34734(15) 0.5646(2) 0.49073(5) 0.0873(5) Uani 1 1 d .

loop_
_atom_site_aniso_label
_atom_site_aniso_U_11
_atom_site_aniso_U_22
_atom_site_aniso_U_33
_atom_site_aniso_U_23
_atom_site_aniso_U_13
_atom_site_aniso_U_12
C1A 0.0405(9) 0.0280(8) 0.0321(8) 0.0007(6) 0.0014(7) 0.0014(7)
C2A 0.0440(10) 0.0352(8) 0.0325(8) 0.0000(7) 0.0030(7) -0.0029(8)
C3A 0.0417(10) 0.0320(8) 0.0358(8) 0.0008(7) -0.0012(7) 0.0034(7)
C4A 0.0384(10) 0.0425(10) 0.0462(10) -0.0006(8) -0.0006(8) 0.0026(8)
C5A 0.0452(11) 0.0545(12) 0.0528(11) -0.0059(9) 0.0114(9) 0.0029(10)
C6A 0.0504(11) 0.0459(10) 0.0386(9) -0.0014(8) 0.0113(8) -0.0040(9)
C7A 0.0452(10) 0.0317(8) 0.0345(8) 0.0000(7) 0.0034(7) -0.0036(8)
C13A 0.0468(12) 0.0746(16) 0.0621(13) 0.0028(12) -0.0126(10) 0.0003(11)
C14A 0.0688(14) 0.0323(9) 0.0523(11) 0.0054(8) 0.0089(10) 0.0019(9)
C12A 0.0613(14) 0.0364(10) 0.0565(12) 0.0059(9) -0.0056(10) 0.0048(10)
C10A 0.0464(11) 0.0480(11) 0.0381(9) 0.0030(8) 0.0025(8) -0.0057(9)
C11A 0.0707(17) 0.107(2) 0.0575(14) 0.0030(14) 0.0276(13) -0.0258(16)
C8A 0.0466(11) 0.0383(9) 0.0354(9) 0.0041(7) -0.0017(7) -0.0053(8)
C9A 0.0479(13) 0.0749(16) 0.0645(14) 0.0015(12) -0.0098(10) 0.0067(12)
C1B 0.0422(10) 0.0346(8) 0.0339(8) 0.0021(7) 0.0041(7) 0.0072(8)
C2B 0.0378(9) 0.0347(8) 0.0347(8) 0.0027(7) 0.0013(7) 0.0045(7)
C3B 0.0356(9) 0.0359(9) 0.0346(8) 0.0003(7) 0.0030(7) 0.0041(7)
C4B 0.0439(10) 0.0408(10) 0.0371(9) -0.0007(7) 0.0066(7) -0.0008(8)
C5B 0.0605(13) 0.0530(12) 0.0422(10) 0.0128(9) 0.0051(9) -0.0034(10)
C6B 0.0662(15) 0.0413(10) 0.0585(12) 0.0160(9) 0.0074(10) 0.0087(10)
C7B 0.0578(12) 0.0331(9) 0.0449(10) 0.0007(7) 0.0079(9) 0.0056(9)
C13B 0.0472(12) 0.0616(13) 0.0660(14) -0.0096(11) 0.0206(10) -0.0037(11)
C14B 0.093(2) 0.0439(12) 0.0628(14) -0.0134(10) 0.0142(13) 0.0020(12)
C12B 0.0545(12) 0.0540(12) 0.0394(10) -0.0050(8) 0.0043(8) -0.0096(10)
C10B 0.0453(10) 0.0352(9) 0.0381(9) 0.0031(7) 0.0005(7) 0.0029(8)
C11B 0.0806(16) 0.0464(11) 0.0389(10) 0.0083(8) 0.0019(10) -0.0136(11)
C8B 0.0474(11) 0.0551(12) 0.0481(11) 0.0006(9) 0.0113(9) 0.0146(10)
C9B 0.0582(15) 0.090(2) 0.0801(17) 0.0262(15) 0.0149(13) 0.0354(15)
O2A 0.0554(9) 0.0736(10) 0.0398(7) -0.0029(7) 0.0134(6) -0.0162(8)
O3A 0.0851(14) 0.1208(17) 0.0549(10) -0.0074(10) 0.0079(9) -0.0594(13)
O4A 0.0666(10) 0.0614(9) 0.0485(8) -0.0176(7) -0.0036(7) -0.0071(8)
O1B 0.0467(8) 0.0381(7) 0.0434(7) -0.0022(5) 0.0039(6) -0.0049(6)
O3B 0.0977(13) 0.0496(9) 0.0451(8) 0.0007(7) 0.0011(8) -0.0222(9)
O2B 0.0572(8) 0.0399(7) 0.0363(6) 0.0055(5) -0.0001(6) -0.0051(6)
O4B 0.0527(10) 0.0994(14) 0.0821(12) 0.0270(11) 0.0233(9) 0.0097(10)
O1A 0.0454(7) 0.0381(7) 0.0396(6) -0.0039(5) 0.0012(5) -0.0083(6)
F1A 0.0856(12) 0.0372(7) 0.1355(15) 0.0112(8) -0.0243(10) -0.0139(7)
F2A 0.1520(18) 0.0508(8) 0.0736(10) 0.0239(7) -0.0241(10) 0.0151(10)
F3A 0.1240(15) 0.0441(8) 0.1156(14) -0.0119(8) 0.0409(12) 0.0190(9)
F1B 0.0582(9) 0.0842(10) 0.0733(9) -0.0117(8) 0.0011(7) -0.0167(8)
F2B 0.0842(11) 0.0645(9) 0.0785(10) -0.0350(7) 0.0070(8) 0.0046(8)
F3B 0.1144(14) 0.1000(12) 0.0445(7) 0.0007(7) -0.0102(8) -0.0263(11)

loop_
_atom_type_symbol
_atom_type_description
_atom_type_scat_dispersion_real
_atom_type_scat_dispersion_imag
_atom_type_scat_source
C C 0.0033 0.0016 'International Tables Vol C Tables 4.2.6.8 and 6.1.1.4'
H H 0.0000 0.0000 'International Tables Vol C Tables 4.2.6.8 and 6.1.1.4'
O O 0.0106 0.0060 'International Tables Vol C Tables 4.2.6.8 and 6.1.1.4'
F F 0.0171 0.0103 'International Tables Vol C Tables 4.2.6.8 and 6.1.1.4'

loop_
_geom_angle_atom_site_label_1
_geom_angle_atom_site_label_2
_geom_angle_atom_site_label_3
_geom_angle
C3A C1A C8A 127.86(15)
C3A C1A C2A 61.22(12)
C8A C1A C2A 124.43(16)
C3A C1A C7A 101.49(14)
C8A C1A C7A 115.80(14)
C2A C1A C7A 113.76(14)
C10A C2A C1A 121.33(16)
C10A C2A C3A 121.79(16)
C1A C2A C3A 58.41(11)
C10A C2A H2A 114.6
C1A C2A H2A 114.6
C3A C2A H2A 114.6
C1A C3A C12A 126.46(17)
C1A C3A C2A 60.37(11)
C12A C3A C2A 121.93(17)
C1A C3A C4A 103.35(15)
C12A C3A C4A 117.92(17)
C2A C3A C4A 113.50(15)
O1A C4A C13A 111.62(18)
O1A C4A C5A 100.00(15)
C13A C4A C5A 120.21(19)
O1A C4A C3A 100.04(14)
C13A C4A C3A 116.93(18)
C5A C4A C3A 104.98(16)
C6A C5A C4A 105.81(18)
C6A C5A H5A 127.1
C4A C5A H5A 127.1
C5A C6A C7A 106.16(17)
C5A C6A H6A 126.9
C7A C6A H6A 126.9
O1A C7A C14A 111.96(15)
O1A C7A C6A 100.84(15)
C14A C7A C6A 118.74(16)
O1A C7A C1A 100.19(13)
C14A C7A C1A 117.08(17)
C6A C7A C1A 105.33(14)
C4A C13A H13A 109.5
C4A C13A H13B 109.5
H13A C13A H13B 109.5
C4A C13A H13C 109.5
H13A C13A H13C 109.5
H13B C13A H13C 109.5
C7A C14A H14A 109.5
C7A C14A H14B 109.5
H14A C14A H14B 109.5
C7A C14A H14C 109.5
H14A C14A H14C 109.5
H14B C14A H14C 109.5
F1A C12A F2A 105.8(2)
F1A C12A F3A 106.1(2)
F2A C12A F3A 106.1(2)
F1A C12A C3A 115.57(18)
F2A C12A C3A 110.74(18)
F3A C12A C3A 111.84(19)
O3A C10A O2A 123.79(19)
O3A C10A C2A 127.05(18)
O2A C10A C2A 109.16(17)
O2A C11A H11A 109.5
O2A C11A H11B 109.5
H11A C11A H11B 109.5
O2A C11A H11C 109.5
H11A C11A H11C 109.5
H11B C11A H11C 109.5
O4A C8A C9A 121.97(19)
O4A C8A C1A 119.60(19)
C9A C8A C1A 118.10(17)
C8A C9A H9A1 109.5
C8A C9A H9A2 109.5
H9A1 C9A H9A2 109.5
C8A C9A H9A3 109.5
H9A1 C9A H9A3 109.5
H9A2 C9A H9A3 109.5
C3B C1B C8B 124.91(17)
C3B C1B C2B 60.08(11)
C8B C1B C2B 119.92(16)
C3B C1B C7B 101.79(14)
C8B C1B C7B 120.71(16)
C2B C1B C7B 114.04(16)
C10B C2B C3B 123.62(16)
C10B C2B C1B 120.58(16)
C3B C2B C1B 59.55(11)
C10B C2B H2B 114.1
C3B C2B H2B 114.1
C1B C2B H2B 114.1
C12B C3B C1B 125.70(17)
C12B C3B C2B 123.56(16)
C1B C3B C2B 60.36(11)
C12B C3B C4B 116.90(15)
C1B C3B C4B 102.67(15)
C2B C3B C4B 114.28(15)
O1B C4B C13B 111.17(17)
O1B C4B C5B 99.98(15)
C13B C4B C5B 119.59(18)
O1B C4B C3B 99.97(13)
C13B C4B C3B 117.06(17)
C5B C4B C3B 106.05(16)
C6B C5B C4B 106.38(18)
C6B C5B H5B 126.8
C4B C5B H5B 126.8
C5B C6B C7B 105.96(19)
C5B C6B H6B 127.0
C7B C6B H6B 127.0
O1B C7B C14B 111.6(2)
O1B C7B C6B 100.08(16)
C14B C7B C6B 119.63(19)
O1B C7B C1B 100.41(14)
C14B C7B C1B 115.80(18)
C6B C7B C1B 106.56(17)
C4B C13B H13D 109.5
C4B C13B H13E 109.5
H13D C13B H13E 109.5
C4B C13B H13F 109.5
H13D C13B H13F 109.5
H13E C13B H13F 109.5
C7B C14B H14D 109.5
C7B C14B H14E 109.5
H14D C14B H14E 109.5
C7B C14B H14F 109.5
H14D C14B H14F 109.5
H14E C14B H14F 109.5
F2B C12B F1B 107.69(18)
F2B C12B F3B 106.39(18)
F1B C12B F3B 103.41(19)
F2B C12B C3B 113.20(18)
F1B C12B C3B 114.38(17)
F3B C12B C3B 111.04(18)
O3B C10B O2B 124.11(17)
O3B C10B C2B 127.01(17)
O2B C10B C2B 108.82(15)
O2B C11B H11D 109.5
O2B C11B H11E 109.5
H11D C11B H11E 109.5
O2B C11B H11F 109.5
H11D C11B H11F 109.5
H11E C11B H11F 109.5
O4B C8B C9B 121.9(2)
O4B C8B C1B 120.41(19)
C9B C8B C1B 117.65(19)
C8B C9B H9B1 109.5
C8B C9B H9B2 109.5
H9B1 C9B H9B2 109.5
C8B C9B H9B3 109.5
H9B1 C9B H9B3 109.5
H9B2 C9B H9B3 109.5
C10A O2A C11A 116.35(18)
C4B O1B C7B 97.56(14)
C10B O2B C11B 115.08(15)
C7A O1A C4A 98.09(13)

loop_
_geom_bond_atom_site_label_1
_geom_bond_atom_site_label_2
_geom_bond_distance
C1A C3A 1.491(2)
C1A C8A 1.513(3)
C1A C2A 1.522(2)
C1A C7A 1.588(2)
C2A C10A 1.493(3)
C2A C3A 1.534(3)
C2A H2A 0.9900
C3A C12A 1.498(3)
C3A C4A 1.575(3)
C4A O1A 1.441(2)
C4A C13A 1.508(3)
C4A C5A 1.534(3)
C5A C6A 1.329(3)
C5A H5A 0.9400
C6A C7A 1.523(3)
C6A H6A 0.9400
C7A O1A 1.434(2)
C7A C14A 1.505(3)
C13A H13A 0.9700
C13A H13B 0.9700
C13A H13C 0.9700
C14A H14A 0.9700
C14A H14B 0.9700
C14A H14C 0.9700
C12A F1A 1.319(3)
C12A F2A 1.333(3)
C12A F3A 1.336(3)
C10A O3A 1.199(3)
C10A O2A 1.327(2)
C11A O2A 1.449(3)
C11A H11A 0.9700
C11A H11B 0.9700
C11A H11C 0.9700
C8A O4A 1.212(2)
C8A C9A 1.486(3)
C9A H9A1 0.9700
C9A H9A2 0.9700
C9A H9A3 0.9700
C1B C3B 1.507(2)
C1B C8B 1.518(3)
C1B C2B 1.519(2)
C1B C7B 1.575(3)
C2B C10B 1.500(3)
C2B C3B 1.515(2)
C2B H2B 0.9900
C3B C12B 1.498(3)
C3B C4B 1.576(3)
C4B O1B 1.445(2)
C4B C13B 1.507(3)
C4B C5B 1.523(3)
C5B C6B 1.326(3)
C5B H5B 0.9400
C6B C7B 1.524(3)
C6B H6B 0.9400
C7B O1B 1.446(3)
C7B C14B 1.502(3)
C13B H13D 0.9700
C13B H13E 0.9700
C13B H13F 0.9700
C14B H14D 0.9700
C14B H14E 0.9700
C14B H14F 0.9700
C12B F2B 1.322(3)
C12B F1B 1.353(3)
C12B F3B 1.359(3)
C10B O3B 1.196(2)
C10B O2B 1.340(2)
C11B O2B 1.446(2)
C11B H11D 0.9700
C11B H11E 0.9700
C11B H11F 0.9700
C8B O4B 1.198(3)
C8B C9B 1.466(3)
C9B H9B1 0.9700
C9B H9B2 0.9700
C9B H9B3 0.9700

loop_
_geom_torsion_atom_site_label_1
_geom_torsion_atom_site_label_2
_geom_torsion_atom_site_label_3
_geom_torsion_atom_site_label_4
_geom_torsion
C3A C1A C2A C10A -110.5(2)
C8A C1A C2A C10A 7.7(3)
C7A C1A C2A C10A 159.17(17)
C8A C1A C2A C3A 118.19(19)
C7A C1A C2A C3A -90.37(16)
C8A C1A C3A C12A -3.3(3)
C2A C1A C3A C12A 109.7(2)
C7A C1A C3A C12A -139.4(2)
C8A C1A C3A C2A -113.0(2)
C7A C1A C3A C2A 110.95(14)
C8A C1A C3A C4A 137.38(18)
C2A C1A C3A C4A -109.66(15)
C7A C1A C3A C4A 1.29(16)
C10A C2A C3A C1A 109.70(19)
C10A C2A C3A C12A -7.1(3)
C1A C2A C3A C12A -116.8(2)
C10A C2A C3A C4A -157.87(16)
C1A C2A C3A C4A 92.43(16)
C1A C3A C4A O1A 33.19(16)
C12A C3A C4A O1A 177.97(16)
C2A C3A C4A O1A -30.01(18)
C1A C3A C4A C13A 153.83(18)
C12A C3A C4A C13A -61.4(3)
C2A C3A C4A C13A 90.6(2)
C1A C3A C4A C5A -70.11(18)
C12A C3A C4A C5A 74.7(2)
C2A C3A C4A C5A -133.31(16)
O1A C4A C5A C6A -32.7(2)
C13A C4A C5A C6A -155.1(2)
C3A C4A C5A C6A 70.6(2)
C4A C5A C6A C7A 1.4(2)
C5A C6A C7A O1A 30.55(19)
C5A C6A C7A C14A 153.18(19)
C5A C6A C7A C1A -73.30(19)
C3A C1A C7A O1A -35.63(16)
C8A C1A C7A O1A -178.18(15)
C2A C1A C7A O1A 27.79(18)
C3A C1A C7A C14A -156.87(16)
C8A C1A C7A C14A 60.6(2)
C2A C1A C7A C14A -93.4(2)
C3A C1A C7A C6A 68.69(17)
C8A C1A C7A C6A -73.85(19)
C2A C1A C7A C6A 132.12(16)
C1A C3A C12A F1A -23.0(3)
C2A C3A C12A F1A 51.7(3)
C4A C3A C12A F1A -158.74(19)
C1A C3A C12A F2A -143.3(2)
C2A C3A C12A F2A -68.6(3)
C4A C3A C12A F2A 80.9(2)
C1A C3A C12A F3A 98.6(2)
C2A C3A C12A F3A 173.29(18)
C4A C3A C12A F3A -37.2(3)
C1A C2A C10A O3A 9.9(3)
C3A C2A C10A O3A -60.0(3)
C1A C2A C10A O2A -169.85(17)
C3A C2A C10A O2A 120.29(19)
C3A C1A C8A O4A -47.8(3)
C2A C1A C8A O4A -125.8(2)
C7A C1A C8A O4A 83.2(2)
C3A C1A C8A C9A 138.6(2)
C2A C1A C8A C9A 60.5(3)
C7A C1A C8A C9A -90.4(2)
C3B C1B C2B C10B 113.49(19)
C8B C1B C2B C10B -2.0(3)
C7B C1B C2B C10B -156.43(16)
C8B C1B C2B C3B -115.51(19)
C7B C1B C2B C3B 90.08(16)
C8B C1B C3B C12B -4.5(3)
C2B C1B C3B C12B -112.0(2)
C7B C1B C3B C12B 136.91(19)
C8B C1B C3B C2B 107.5(2)
C7B C1B C3B C2B -111.10(16)
C8B C1B C3B C4B -141.62(18)
C2B C1B C3B C4B 110.91(16)
C7B C1B C3B C4B -0.19(17)
C10B C2B C3B C12B 6.8(3)
C1B C2B C3B C12B 115.4(2)
C10B C2B C3B C1B -108.53(19)
C10B C2B C3B C4B 160.31(16)
C1B C2B C3B C4B -91.16(17)
C12B C3B C4B O1B -176.34(16)
C1B C3B C4B O1B -34.64(16)
C2B C3B C4B O1B 28.32(19)
C12B C3B C4B C13B 63.6(2)
C1B C3B C4B C13B -154.74(17)
C2B C3B C4B C13B -91.8(2)
C12B C3B C4B C5B -72.8(2)
C1B C3B C4B C5B 68.87(17)
C2B C3B C4B C5B 131.83(16)
O1B C4B C5B C6B 32.0(2)
C13B C4B C5B C6B 153.4(2)
C3B C4B C5B C6B -71.5(2)
C4B C5B C6B C7B 0.2(3)
C5B C6B C7B O1B -32.3(2)
C5B C6B C7B C14B -154.4(2)
C5B C6B C7B C1B 71.8(2)
C3B C1B C7B O1B 35.01(17)
C8B C1B C7B O1B 178.52(15)
C2B C1B C7B O1B -27.29(18)
C3B C1B C7B C14B 155.3(2)
C8B C1B C7B C14B -61.2(3)
C2B C1B C7B C14B 93.0(2)
C3B C1B C7B C6B -68.89(19)
C8B C1B C7B C6B 74.6(2)
C2B C1B C7B C6B -131.19(17)
C1B C3B C12B F2B 140.13(19)
C2B C3B C12B F2B 64.8(2)
C4B C3B C12B F2B -88.0(2)
C1B C3B C12B F1B 16.3(3)
C2B C3B C12B F1B -59.0(3)
C4B C3B C12B F1B 148.14(18)
C1B C3B C12B F3B -100.3(2)
C2B C3B C12B F3B -175.57(18)
C4B C3B C12B F3B 31.6(3)
C3B C2B C10B O3B -12.4(3)
C1B C2B C10B O3B -84.1(3)
C3B C2B C10B O2B 170.18(16)
C1B C2B C10B O2B 98.47(19)
C3B C1B C8B O4B -96.5(3)
C2B C1B C8B O4B -24.0(3)
C7B C1B C8B O4B 128.7(2)
C3B C1B C8B C9B 85.5(3)
C2B C1B C8B C9B 158.0(2)
C7B C1B C8B C9B -49.3(3)
O3A C10A O2A C11A -0.9(4)
C2A C10A O2A C11A 178.9(2)
C13B C4B O1B C7B -178.07(17)
C5B C4B O1B C7B -50.78(16)
C3B C4B O1B C7B 57.64(15)
C14B C7B O1B C4B 178.60(17)
C6B C7B O1B C4B 50.97(17)
C1B C7B O1B C4B -58.11(15)
O3B C10B O2B C11B 8.5(3)
C2B C10B O2B C11B -174.03(17)
C14A C7A O1A C4A -177.24(16)
C6A C7A O1A C4A -50.00(16)
C1A C7A O1A C4A 57.93(15)
C13A C4A O1A C7A 178.78(17)
C5A C4A O1A C7A 50.51(17)
C3A C4A O1A C7A -56.81(15)
